data_1518637
loop_
_publ_author_name
'Li, Gang'
'Xiong, Wei-Wei'
'Gu, Pei-Yang'
'Cao, Jun'
'Zhu, Jia'
'Ganguly, Rakesh'
'Li, Yongxin'
'Grimsdale, Andrew C.'
'Zhang, Qichun'

_publ_section_title
;
 1,5,9-Triaza-2,6,10-triphenylboracoronene: BN-Embedded Analogue of
 Coronene.
;
_journal_issue 3
_journal_name_full 'Organic letters'
_journal_page_first 560
_journal_page_last 563
_journal_paper_doi 10.1021/ol503575t
_journal_volume 17
_journal_year 2015
_chemical_formula_moiety 'C27 H24 B3 N3 O12'
_chemical_formula_sum 'C27 H24 B3 N3 O12'
_chemical_formula_weight 614.92
_chemical_name_systematic
; 
 ? 
;
_space_group_IT_number 148
_symmetry_cell_setting trigonal
_symmetry_space_group_name_Hall '-R 3'
_symmetry_space_group_name_H-M 'R -3 :H'
_atom_sites_solution_hydrogens geom
_atom_sites_solution_primary direct
_atom_sites_solution_secondary difmap
_audit_creation_method SHELXL-97
_cell_angle_alpha 90.00
_cell_angle_beta 90.00
_cell_angle_gamma 120.00
_cell_formula_units_Z 6
_cell_length_a 19.9798(3)
_cell_length_b 19.9798(3)
_cell_length_c 12.6217(3)
_cell_measurement_reflns_used 1663
_cell_measurement_temperature 293(2)
_cell_measurement_theta_max 72.5440
_cell_measurement_theta_min 4.4010
_cell_volume 4363.46(14)
_computing_cell_refinement 'CrysAlisPro, Agilent Technologies,Version 1.171.36.21 (release 14-08-2012 CrysAlis171 .NET)'
_computing_data_collection 'CrysAlisPro, Agilent Technologies,Version 1.171.36.21 (release 14-08-2012 CrysAlis171 .NET)'
_computing_data_reduction 'CrysAlisPro, Agilent Technologies,Version 1.171.36.21 (release 14-08-2012 CrysAlis171 .NET)'
_computing_molecular_graphics 'DIAMOND. Version 3.0. Crystal Impact'
_computing_publication_material 'Windows Word 2003'
_computing_structure_refinement 'SHELXL-97 (Sheldrick, 1997)'
_computing_structure_solution 'SHELXS-97 (Sheldrick, 1990)'
_diffrn_ambient_temperature 293(2)
_diffrn_measured_fraction_theta_full 0.962
_diffrn_measured_fraction_theta_max 0.963
_diffrn_radiation_monochromator graphite
_diffrn_radiation_source 'fine-focus sealed tube'
_diffrn_radiation_type CuK\a
_diffrn_radiation_wavelength 1.54178
_diffrn_reflns_av_R_equivalents 0.0086
_diffrn_reflns_av_sigmaI/netI 0.0121
_diffrn_reflns_limit_h_max 23
_diffrn_reflns_limit_h_min -21
_diffrn_reflns_limit_k_max 23
_diffrn_reflns_limit_k_min -24
_diffrn_reflns_limit_l_max 5
_diffrn_reflns_limit_l_min -15
_diffrn_reflns_number 3257
_diffrn_reflns_theta_full 73.10
_diffrn_reflns_theta_max 73.10
_diffrn_reflns_theta_min 4.43
_exptl_absorpt_coefficient_mu 0.926
_exptl_absorpt_correction_T_max 1.00000
_exptl_absorpt_correction_T_min 0.88331
_exptl_absorpt_correction_type multi-scan
_exptl_absorpt_process_details 'CrysAlisPro, Agilent Technologies'
_exptl_crystal_colour colorless
_exptl_crystal_density_diffrn 1.404
_exptl_crystal_density_method 'not measured'
_exptl_crystal_description block
_exptl_crystal_F_000 1908
_exptl_crystal_size_max 0.15
_exptl_crystal_size_mid 0.13
_exptl_crystal_size_min 0.10
_refine_diff_density_max 0.480
_refine_diff_density_min -0.240
_refine_diff_density_rms 0.048
_refine_ls_extinction_method none
_refine_ls_goodness_of_fit_ref 1.067
_refine_ls_hydrogen_treatment mixed
_refine_ls_matrix_type full
_refine_ls_number_parameters 126
_refine_ls_number_reflns 1877
_refine_ls_number_restraints 0
_refine_ls_restrained_S_all 1.067
_refine_ls_R_factor_all 0.0742
_refine_ls_R_factor_gt 0.0663
_refine_ls_shift/su_max 0.000
_refine_ls_shift/su_mean 0.000
_refine_ls_structure_factor_coef Fsqd
_refine_ls_weighting_details 'calc w=1/[\s^2^(Fo^2^)+(0.1751P)^2^+1.9152P] where P=(Fo^2^+2Fc^2^)/3'
_refine_ls_weighting_scheme calc
_refine_ls_wR_factor_gt 0.2386
_refine_ls_wR_factor_ref 0.2557
_reflns_number_gt 1534
_reflns_number_total 1877
_reflns_threshold_expression >2sigma(I)
_cod_data_source_file ol503575t_si_004.cif
_cod_data_source_block x
_cod_depositor_comments
;
The following automatic conversions were performed:

'_symmetry_cell_setting' value 'Trigonal' changed to 'trigonal'
according to
/usr/data/users/saulius/crontab/automatic-downloads/rss-feeds/ACS/lib/dictionaries/cif_core.dic
dictionary named 'cif_core.dic' version 2.4.2 from 2011-04-26.

Automatic conversion script
Id: cif_fix_values 3008 2015-01-20 13:52:24Z robertas 

 Adding full bibliography for 1518636--1518638.cif.
;
_cod_original_sg_symbol_H-M 'R -3'
_cod_database_code 1518637

loop_
_symmetry_equiv_pos_as_xyz
'x, y, z'
'-y, x-y, z'
'-x+y, -x, z'
'x+2/3, y+1/3, z+1/3'
'-y+2/3, x-y+1/3, z+1/3'
'-x+y+2/3, -x+1/3, z+1/3'
'x+1/3, y+2/3, z+2/3'
'-y+1/3, x-y+2/3, z+2/3'
'-x+y+1/3, -x+2/3, z+2/3'
'-x, -y, -z'
'y, -x+y, -z'
'x-y, x, -z'
'-x+2/3, -y+1/3, -z+1/3'
'y+2/3, -x+y+1/3, -z+1/3'
'x-y+2/3, x+1/3, -z+1/3'
'-x+1/3, -y+2/3, -z+2/3'
'y+1/3, -x+y+2/3, -z+2/3'
'x-y+1/3, x+2/3, -z+2/3'

loop_
_atom_site_label
_atom_site_type_symbol
_atom_site_fract_x
_atom_site_fract_y
_atom_site_fract_z
_atom_site_U_iso_or_equiv
_atom_site_adp_type
_atom_site_occupancy
_atom_site_symmetry_multiplicity
_atom_site_calc_flag
_atom_site_refinement_flags
C10 C 0.07445(9) 0.06781(9) 0.14422(15) 0.0458(5) Uani 1 1 d .
C9 C 0.06784(9) -0.00788(9) 0.14444(15) 0.0450(5) Uani 1 1 d .
C8 C 0.13522(10) -0.01431(11) 0.14657(16) 0.0505(5) Uani 1 1 d .
C7 C 0.15406(11) 0.20852(10) 0.15559(19) 0.0574(6) Uani 1 1 d .
N1 N 0.21446(9) 0.13106(9) 0.15342(17) 0.0617(6) Uani 1 1 d .
H1A H 0.2581 0.1734 0.1576 0.074 Uiso 1 1 calc R
B1 B 0.21451(12) 0.06025(13) 0.1506(2) 0.0580(6) Uani 1 1 d .
C4 C 0.14773(10) 0.13530(10) 0.14982(17) 0.0513(5) Uani 1 1 d .
O1 O 0.19263(8) -0.09417(9) 0.15807(14) 0.0669(5) Uani 1 1 d .
C2 C 0.12643(10) -0.08820(11) 0.15130(17) 0.0542(6) Uani 1 1 d .
O3 O 0.28509(8) 0.06431(9) 0.15514(17) 0.0781(6) Uani 1 1 d .
H3A H 0.2788 0.0205 0.1573 0.117 Uiso 1 1 calc R
O2 O 0.22701(8) 0.27209(8) 0.16634(15) 0.0750(6) Uani 1 1 d .
C11 C 0.20276(19) -0.1381(2) 0.0768(3) 0.1106(13) Uani 1 1 d .
H11A H 0.2500 -0.1384 0.0888 0.166 Uiso 1 1 calc R
H11B H 0.2049 -0.1153 0.0091 0.166 Uiso 1 1 calc R
H11C H 0.1601 -0.1902 0.0780 0.166 Uiso 1 1 calc R
C12 C 0.24409(17) 0.3016(2) 0.2715(3) 0.1154(14) Uani 1 1 d .
H12A H 0.2953 0.3455 0.2739 0.173 Uiso 1 1 calc R
H12B H 0.2409 0.2623 0.3185 0.173 Uiso 1 1 calc R
H12C H 0.2076 0.3168 0.2932 0.173 Uiso 1 1 calc R
C13 C 0.3668(14) -0.2027(13) 0.0986(16) 0.345(7) Uiso 1 1 d .
O5 O 0.3555(13) -0.2120(13) 0.2284(15) 0.494(10) Uiso 1 1 d .

loop_
_atom_site_aniso_label
_atom_site_aniso_U_11
_atom_site_aniso_U_22
_atom_site_aniso_U_33
_atom_site_aniso_U_23
_atom_site_aniso_U_13
_atom_site_aniso_U_12
C10 0.0420(9) 0.0417(9) 0.0532(10) 0.0002(6) 0.0033(6) 0.0205(7)
C9 0.0418(9) 0.0425(9) 0.0510(10) -0.0017(6) 0.0007(6) 0.0214(7)
C8 0.0427(9) 0.0475(10) 0.0631(11) -0.0042(7) 0.0008(7) 0.0239(7)
C7 0.0451(10) 0.0404(10) 0.0810(13) -0.0023(8) 0.0075(8) 0.0171(8)
N1 0.0364(8) 0.0453(9) 0.0997(14) -0.0060(8) 0.0068(7) 0.0177(7)
B1 0.0421(11) 0.0513(12) 0.0827(15) -0.0055(10) 0.0036(9) 0.0250(9)
C4 0.0413(9) 0.0443(10) 0.0686(12) -0.0016(7) 0.0056(7) 0.0217(8)
O1 0.0478(8) 0.0558(8) 0.1051(12) -0.0119(7) -0.0095(7) 0.0319(6)
C2 0.0434(9) 0.0498(10) 0.0738(12) -0.0070(8) -0.0053(8) 0.0265(8)
O3 0.0410(8) 0.0534(8) 0.1405(16) -0.0110(8) 0.0016(8) 0.0239(6)
O2 0.0431(8) 0.0447(8) 0.1289(15) -0.0105(8) 0.0066(8) 0.0157(6)
C11 0.0811(18) 0.133(3) 0.149(3) -0.054(2) -0.0164(18) 0.077(2)
C12 0.0619(15) 0.105(2) 0.168(3) -0.067(2) -0.0218(18) 0.0329(15)

loop_
_atom_type_symbol
_atom_type_description
_atom_type_scat_dispersion_real
_atom_type_scat_dispersion_imag
_atom_type_scat_source
C C 0.0181 0.0091 'International Tables Vol C Tables 4.2.6.8 and 6.1.1.4'
H H 0.0000 0.0000 'International Tables Vol C Tables 4.2.6.8 and 6.1.1.4'
B B 0.0090 0.0039 'International Tables Vol C Tables 4.2.6.8 and 6.1.1.4'
N N 0.0311 0.0180 'International Tables Vol C Tables 4.2.6.8 and 6.1.1.4'
O O 0.0492 0.0322 'International Tables Vol C Tables 4.2.6.8 and 6.1.1.4'

loop_
_geom_angle_atom_site_label_1
_geom_angle_atom_site_label_2
_geom_angle_atom_site_label_3
_geom_angle
_geom_angle_site_symmetry_1
_geom_angle_site_symmetry_3
C4 C10 C9 118.49(14) . 2
C4 C10 C9 120.40(14) . .
C9 C10 C9 121.02(15) 2 .
C8 C9 C10 121.03(14) . 3
C8 C9 C10 119.98(14) . .
C10 C9 C10 118.98(16) 3 .
C2 C8 C9 118.28(16) . .
C2 C8 B1 123.05(16) . .
C9 C8 B1 118.56(16) . .
O2 C7 C2 122.46(16) . 2
O2 C7 C4 117.83(16) . .
C2 C7 C4 119.70(16) 2 .
C4 N1 B1 123.00(16) . .
O3 B1 N1 117.00(18) . .
O3 B1 C8 126.03(18) . .
N1 B1 C8 116.94(16) . .
N1 C4 C7 118.40(16) . .
N1 C4 C10 121.08(16) . .
C7 C4 C10 120.48(15) . .
C2 O1 C11 116.26(18) . .
C7 C2 O1 119.86(16) 3 .
C7 C2 C8 121.92(16) 3 .
O1 C2 C8 118.11(16) . .
C7 O2 C12 113.4(2) . .

loop_
_geom_bond_atom_site_label_1
_geom_bond_atom_site_label_2
_geom_bond_distance
_geom_bond_site_symmetry_2
C10 C4 1.412(2) .
C10 C9 1.416(2) 2
C10 C9 1.451(2) .
C9 C8 1.415(2) .
C9 C10 1.416(2) 3
C8 C2 1.398(3) .
C8 B1 1.540(3) .
C7 O2 1.380(2) .
C7 C2 1.382(3) 2
C7 C4 1.406(2) .
N1 C4 1.378(2) .
N1 B1 1.416(3) .
B1 O3 1.373(2) .
O1 C2 1.389(2) .
O1 C11 1.428(3) .
C2 C7 1.382(3) 3
O2 C12 1.423(4) .
C13 O5 1.652(18) .
